data_1008647
loop_
_publ_author_name
'Bordet, P'
'Chaillout, C'
'Marezio, M'
'Huang, Q'
'Santoro, A'
'Cheong, S-W'
'Takagi, H'
'Oglesby, C S'
'Batlogg, B'

_publ_section_title
;
Structural aspects of the crystallographic-magnetic transition in
LaVO~3~ around 140 K
;
_journal_coden_ASTM JSSCBI
_journal_name_full 'Journal of Solid State Chemistry'
_journal_page_first 253
_journal_page_last 270
_journal_paper_doi 10.1006/jssc.1993.1285
_journal_volume 106
_journal_year 1993
_chemical_formula_structural 'La (V O3)'
_chemical_formula_sum 'La O3 V'
_chemical_name_systematic 'Lanthanum vanadate(III)'
_space_group_IT_number 14
_symmetry_cell_setting monoclinic
_symmetry_Int_Tables_number 14
_symmetry_space_group_name_Hall '-P 2ac'
_symmetry_space_group_name_H-M 'P 1 1 21/a'
_cell_angle_alpha 90
_cell_angle_beta 90
_cell_angle_gamma 90.129(6)
_cell_formula_units_Z 4
_cell_length_a 5.5917(3)
_cell_length_b 7.7516(4)
_cell_length_c 5.5623(3)
_cell_volume 241.1
_refine_ls_R_factor_all 0.054
_cod_database_code 1008647

loop_
_symmetry_equiv_pos_as_xyz
x,y,z
1/2-x,-y,1/2+z
-x,-y,-z
1/2+x,y,1/2-z

loop_
_atom_site_label
_atom_site_type_symbol
_atom_site_symmetry_multiplicity
_atom_site_Wyckoff_symbol
_atom_site_fract_x
_atom_site_fract_y
_atom_site_fract_z
_atom_site_occupancy
_atom_site_attached_hydrogens
_atom_site_calc_flag
La1 La3+ 4 e 0.0341(5) 0.25 0.9917(5) 1. 0 d
V1 V3+ 2 c 0.5 0. 0. 1. 0 d
V2 V3+ 2 d 0. 0.5 0.5 1. 0 d
O1 O2- 4 e 0.4900(7) 0.25 0.0710(6) 1. 0 d
O2 O2- 4 e 0.2776(12) 0.0381(13) 0.7144(25) 1. 0 d
O3 O2- 4 e 0.7104(13) 0.5389(13) 0.2833(24) 1. 0 d

loop_
_atom_type_symbol
_atom_type_oxidation_number
La3+ 3.000
V3+ 3.000
O2- -2.000
